data_4303384
loop_
_publ_author_name
'Shuang Yao'
'Hoi-Shan Chan'
'Chi-Keung Lam'
'Hung Kay Lee'

_publ_section_title
;
Synthesis, Structure, and Reaction Chemistry of Samarium(II), Europium(II),
and Ytterbium(II) Complexes of the Unsymmetrical Benzamidinate Ligand
[PhC(NSiMe3)(NC6H3Pri2-2,6)]-
;
_journal_name_full 'Inorganic Chemistry'
_journal_page_first 9936
_journal_page_last 9946
_journal_paper_doi 10.1021/ic901327m
_journal_volume 48
_journal_year 2009
_chemical_formula_sum 'C48 H70 N4 O Si2 Yb'
_chemical_formula_weight 948.30
_chemical_name_systematic
; 
 ? 
;
_space_group_IT_number 2
_symmetry_cell_setting triclinic
_symmetry_space_group_name_Hall '-P 1'
_symmetry_space_group_name_H-M 'P -1'
_atom_sites_solution_hydrogens geom
_atom_sites_solution_primary direct
_atom_sites_solution_secondary difmap
_audit_creation_method SHELXL-97
_cell_angle_alpha 87.540(2)
_cell_angle_beta 78.050(2)
_cell_angle_gamma 72.646(2)
_cell_formula_units_Z 2
_cell_length_a 11.5584(14)
_cell_length_b 13.1786(16)
_cell_length_c 17.986(2)
_cell_measurement_reflns_used 175
_cell_measurement_temperature 293(2)
_cell_measurement_theta_max 14
_cell_measurement_theta_min -14
_cell_volume 2557.8(5)
_computing_cell_refinement 'BRUKER SMART CCD DIFFRACTOMETER'
_computing_data_collection 'BRUKER SMART CCD DIFFRACTOMETER'
_computing_data_reduction 'BRUKER SMART CCD DIFFRACTOMETER'
_computing_molecular_graphics 'SIEMENS SHELXTL'
_computing_publication_material 'SIEMENS SHELXTL'
_computing_structure_refinement 'SHELXL-97 (Sheldrick, 1997)'
_computing_structure_solution 'SHELXS-97 (Sheldrick, 1990)'
_diffrn_ambient_temperature 293(2)
_diffrn_measured_fraction_theta_full 0.995
_diffrn_measured_fraction_theta_max 0.995
_diffrn_measurement_device_type 'BRUKER SMART CCD DIFFRACTOMETER'
_diffrn_measurement_method 'BRUKER SMART CCD DIFFRACTOMETER'
_diffrn_radiation_monochromator graphite
_diffrn_radiation_source 'fine-focus sealed tube'
_diffrn_radiation_type MoK\a
_diffrn_radiation_wavelength 0.71073
_diffrn_reflns_av_R_equivalents 0.0255
_diffrn_reflns_av_sigmaI/netI 0.0475
_diffrn_reflns_limit_h_max 6
_diffrn_reflns_limit_h_min -13
_diffrn_reflns_limit_k_max 15
_diffrn_reflns_limit_k_min -15
_diffrn_reflns_limit_l_max 21
_diffrn_reflns_limit_l_min -21
_diffrn_reflns_number 13866
_diffrn_reflns_theta_full 25.00
_diffrn_reflns_theta_max 25.00
_diffrn_reflns_theta_min 1.16
_exptl_absorpt_coefficient_mu 1.910
_exptl_absorpt_correction_T_max 1.0000
_exptl_absorpt_correction_T_min 0.589240
_exptl_absorpt_correction_type multi-scan
_exptl_absorpt_process_details SADABS_Bruker
_exptl_crystal_colour red
_exptl_crystal_density_diffrn 1.231
_exptl_crystal_density_method 'not measured'
_exptl_crystal_description block
_exptl_crystal_F_000 984
_exptl_crystal_size_max 0.50
_exptl_crystal_size_mid 0.40
_exptl_crystal_size_min 0.30
_refine_diff_density_max 0.652
_refine_diff_density_min -0.420
_refine_diff_density_rms 0.075
_refine_ls_extinction_method none
_refine_ls_goodness_of_fit_ref 1.061
_refine_ls_hydrogen_treatment constr
_refine_ls_matrix_type full
_refine_ls_number_parameters 505
_refine_ls_number_reflns 8980
_refine_ls_number_restraints 0
_refine_ls_restrained_S_all 1.061
_refine_ls_R_factor_all 0.0494
_refine_ls_R_factor_gt 0.0347
_refine_ls_shift/su_max 0.001
_refine_ls_shift/su_mean 0.000
_refine_ls_structure_factor_coef Fsqd
_refine_ls_weighting_details 'calc w=1/[\s^2^(Fo^2^)+(0.0486P)^2^+0.0000P] where P=(Fo^2^+2Fc^2^)/3'
_refine_ls_weighting_scheme calc
_refine_ls_wR_factor_gt 0.0811
_refine_ls_wR_factor_ref 0.0953
_reflns_number_gt 7336
_reflns_number_total 8980
_reflns_threshold_expression >2sigma(I)
_cod_data_source_file ic901327m_si_002_05.cif
_cod_data_source_block ys65
_cod_depositor_comments
;
The following automatic conversions were performed:
'_symmetry_cell_setting' value 'Triclinic' changed to 'triclinic'
according to '/home/saulius/struct/CIF-dictionaries/cif_core.dic'
dictionary named 'cif_core.dic' version 2.4.1 from 2010-06-29.

Automatic conversion script
Id: cif_fix_enum 1527 2010-12-29 10:47:43Z saulius 
;
_cod_database_code 4303384

loop_
_symmetry_equiv_pos_as_xyz
'x, y, z'
'-x, -y, -z'

loop_
_atom_site_label
_atom_site_type_symbol
_atom_site_fract_x
_atom_site_fract_y
_atom_site_fract_z
_atom_site_U_iso_or_equiv
_atom_site_adp_type
_atom_site_occupancy
_atom_site_symmetry_multiplicity
_atom_site_calc_flag
_atom_site_refinement_flags
_atom_site_disorder_assembly
_atom_site_disorder_group
Yb1 Yb 0.612311(18) 0.764712(14) 0.735108(11) 0.05116(9) Uani 1 1 d . . .
O1 O 0.7395(4) 0.8794(3) 0.7200(3) 0.0998(13) Uani 1 1 d . . .
Si1 Si 0.64155(15) 0.72294(11) 0.94564(7) 0.0695(4) Uani 1 1 d . . .
Si2 Si 0.57512(13) 0.77185(12) 0.52497(7) 0.0669(4) Uani 1 1 d . . .
N1 N 0.7065(3) 0.5767(2) 0.74833(17) 0.0459(8) Uani 1 1 d . . .
N2 N 0.6660(3) 0.6829(3) 0.85274(18) 0.0517(9) Uani 1 1 d . . .
N3 N 0.3977(3) 0.8526(3) 0.73692(18) 0.0509(8) Uani 1 1 d . . .
N4 N 0.5219(3) 0.7931(3) 0.62119(19) 0.0558(9) Uani 1 1 d . . .
C1 C 0.7697(4) 0.4800(3) 0.7061(2) 0.0525(11) Uani 1 1 d . . .
C2 C 0.8947(5) 0.4588(4) 0.6712(2) 0.0622(12) Uani 1 1 d . . .
C3 C 0.9511(6) 0.3660(4) 0.6270(3) 0.0872(18) Uani 1 1 d . . .
H3A H 1.0345 0.3500 0.6042 0.105 Uiso 1 1 calc R . .
C4 C 0.8872(8) 0.2987(5) 0.6167(4) 0.107(2) Uani 1 1 d . . .
H4A H 0.9274 0.2371 0.5873 0.129 Uiso 1 1 calc R . .
C5 C 0.7632(7) 0.3204(4) 0.6491(3) 0.0880(18) Uani 1 1 d . . .
H5A H 0.7202 0.2742 0.6404 0.106 Uiso 1 1 calc R . .
C6 C 0.7014(5) 0.4113(4) 0.6951(3) 0.0650(13) Uani 1 1 d . . .
C7 C 0.5662(6) 0.4358(4) 0.7287(3) 0.0770(15) Uani 1 1 d . . .
H7A H 0.5497 0.4821 0.7733 0.092 Uiso 1 1 calc R . .
C8 C 0.5253(8) 0.3383(5) 0.7568(4) 0.117(3) Uani 1 1 d . . .
H8A H 0.5746 0.3009 0.7920 0.175 Uiso 1 1 calc R . .
H8B H 0.5360 0.2923 0.7144 0.175 Uiso 1 1 calc R . .
H8C H 0.4396 0.3607 0.7818 0.175 Uiso 1 1 calc R . .
C9 C 0.4878(6) 0.4990(5) 0.6742(4) 0.103(2) Uani 1 1 d . . .
H9A H 0.5145 0.5602 0.6578 0.154 Uiso 1 1 calc R . .
H9B H 0.4024 0.5216 0.6996 0.154 Uiso 1 1 calc R . .
H9C H 0.4972 0.4550 0.6308 0.154 Uiso 1 1 calc R . .
C10 C 0.9645(5) 0.5383(5) 0.6749(3) 0.0788(15) Uani 1 1 d . . .
H10A H 0.9286 0.5767 0.7237 0.095 Uiso 1 1 calc R . .
C11 C 1.1009(6) 0.4894(7) 0.6730(5) 0.146(3) Uani 1 1 d . . .
H11A H 1.1119 0.4399 0.7136 0.220 Uiso 1 1 calc R . .
H11B H 1.1374 0.5443 0.6790 0.220 Uiso 1 1 calc R . .
H11C H 1.1402 0.4527 0.6252 0.220 Uiso 1 1 calc R . .
C12 C 0.9378(8) 0.6207(6) 0.6120(4) 0.136(3) Uani 1 1 d . . .
H12A H 0.8499 0.6498 0.6163 0.205 Uiso 1 1 calc R . .
H12B H 0.9741 0.5866 0.5630 0.205 Uiso 1 1 calc R . .
H12C H 0.9728 0.6768 0.6175 0.205 Uiso 1 1 calc R . .
C13 C 0.7189(4) 0.5886(3) 0.8186(2) 0.0456(9) Uani 1 1 d . . .
C14 C 0.7934(4) 0.4965(3) 0.8583(2) 0.0544(11) Uani 1 1 d . . .
C15 C 0.7558(6) 0.4072(4) 0.8767(3) 0.0779(15) Uani 1 1 d . . .
H15A H 0.6835 0.4024 0.8642 0.093 Uiso 1 1 calc R . .
C16 C 0.8257(8) 0.3240(5) 0.9142(3) 0.100(2) Uani 1 1 d . . .
H16A H 0.7997 0.2640 0.9270 0.120 Uiso 1 1 calc R . .
C17 C 0.9318(8) 0.3306(6) 0.9318(4) 0.109(3) Uani 1 1 d . . .
H17A H 0.9785 0.2747 0.9564 0.131 Uiso 1 1 calc R . .
C18 C 0.9704(6) 0.4174(6) 0.9139(3) 0.104(2) Uani 1 1 d . . .
H18A H 1.0431 0.4215 0.9264 0.125 Uiso 1 1 calc R . .
C19 C 0.9009(5) 0.5002(5) 0.8770(3) 0.0789(15) Uani 1 1 d . . .
H19A H 0.9279 0.5597 0.8646 0.095 Uiso 1 1 calc R . .
C20 C 0.6004(9) 0.6252(6) 1.0153(3) 0.148(4) Uani 1 1 d . . .
H20A H 0.5316 0.6066 1.0040 0.222 Uiso 1 1 calc R . .
H20B H 0.5782 0.6559 1.0656 0.222 Uiso 1 1 calc R . .
H20C H 0.6701 0.5626 1.0123 0.222 Uiso 1 1 calc R . .
C21 C 0.7772(7) 0.7569(6) 0.9684(4) 0.132(3) Uani 1 1 d . . .
H21A H 0.7987 0.8084 0.9332 0.198 Uiso 1 1 calc R . .
H21B H 0.8465 0.6939 0.9644 0.198 Uiso 1 1 calc R . .
H21C H 0.7557 0.7859 1.0192 0.198 Uiso 1 1 calc R . .
C22 C 0.5086(7) 0.8467(5) 0.9592(4) 0.124(3) Uani 1 1 d . . .
H22A H 0.4370 0.8318 0.9488 0.186 Uiso 1 1 calc R . .
H22B H 0.5288 0.8997 0.9251 0.186 Uiso 1 1 calc R . .
H22C H 0.4913 0.8723 1.0107 0.186 Uiso 1 1 calc R . .
C23 C 0.2811(4) 0.8966(4) 0.7862(2) 0.0562(11) Uani 1 1 d . . .
C24 C 0.2132(5) 0.8313(4) 0.8253(2) 0.0636(12) Uani 1 1 d . . .
C25 C 0.1048(6) 0.8788(6) 0.8780(3) 0.0943(19) Uani 1 1 d . . .
H25A H 0.0584 0.8367 0.9040 0.113 Uiso 1 1 calc R . .
C26 C 0.0658(7) 0.9865(6) 0.8921(4) 0.111(2) Uani 1 1 d . . .
H26A H -0.0056 1.0163 0.9283 0.133 Uiso 1 1 calc R . .
C27 C 0.1312(6) 1.0507(5) 0.8531(4) 0.101(2) Uani 1 1 d . . .
H27A H 0.1023 1.1238 0.8623 0.121 Uiso 1 1 calc R . .
C28 C 0.2401(5) 1.0079(4) 0.8001(3) 0.0732(14) Uani 1 1 d . . .
C29 C 0.3167(6) 1.0781(4) 0.7635(3) 0.0818(16) Uani 1 1 d . . .
H29A H 0.3677 1.0433 0.7156 0.098 Uiso 1 1 calc R . .
C30 C 0.4038(8) 1.0887(6) 0.8140(5) 0.129(3) Uani 1 1 d . . .
H30A H 0.4523 1.0193 0.8256 0.193 Uiso 1 1 calc R . .
H30B H 0.3561 1.1259 0.8603 0.193 Uiso 1 1 calc R . .
H30C H 0.4577 1.1276 0.7879 0.193 Uiso 1 1 calc R . .
C31 C 0.2386(8) 1.1893(5) 0.7447(4) 0.130(3) Uani 1 1 d . . .
H31A H 0.1840 1.1823 0.7129 0.195 Uiso 1 1 calc R . .
H31B H 0.2924 1.2284 0.7185 0.195 Uiso 1 1 calc R . .
H31C H 0.1907 1.2266 0.7909 0.195 Uiso 1 1 calc R . .
C32 C 0.2592(5) 0.7125(4) 0.8137(3) 0.0740(14) Uani 1 1 d . . .
H32A H 0.3115 0.6978 0.7626 0.089 Uiso 1 1 calc R . .
C33 C 0.3395(6) 0.6598(5) 0.8699(3) 0.0972(19) Uani 1 1 d . . .
H33A H 0.4069 0.6894 0.8656 0.146 Uiso 1 1 calc R . .
H33B H 0.3715 0.5847 0.8591 0.146 Uiso 1 1 calc R . .
H33C H 0.2906 0.6719 0.9207 0.146 Uiso 1 1 calc R . .
C34 C 0.1545(7) 0.6630(6) 0.8170(5) 0.137(3) Uani 1 1 d . . .
H34A H 0.1052 0.6966 0.7808 0.206 Uiso 1 1 calc R . .
H34B H 0.1036 0.6730 0.8672 0.206 Uiso 1 1 calc R . .
H34C H 0.1889 0.5883 0.8051 0.206 Uiso 1 1 calc R . .
C35 C 0.4091(4) 0.8322(3) 0.6634(2) 0.0465(9) Uani 1 1 d . . .
C36 C 0.2977(4) 0.8504(4) 0.6284(2) 0.0523(10) Uani 1 1 d . . .
C37 C 0.2742(5) 0.7646(4) 0.6011(3) 0.0691(13) Uani 1 1 d . . .
H37A H 0.3245 0.6965 0.6074 0.083 Uiso 1 1 calc R . .
C38 C 0.1768(6) 0.7774(6) 0.5642(3) 0.0886(18) Uani 1 1 d . . .
H38A H 0.1621 0.7184 0.5460 0.106 Uiso 1 1 calc R . .
C39 C 0.1027(6) 0.8775(7) 0.5549(4) 0.108(2) Uani 1 1 d . . .
H39A H 0.0378 0.8870 0.5296 0.129 Uiso 1 1 calc R . .
C40 C 0.1240(6) 0.9634(6) 0.5827(4) 0.104(2) Uani 1 1 d . . .
H40A H 0.0726 1.0314 0.5770 0.125 Uiso 1 1 calc R . .
C41 C 0.2213(5) 0.9503(4) 0.6192(3) 0.0743(14) Uani 1 1 d . . .
H41A H 0.2353 1.0095 0.6377 0.089 Uiso 1 1 calc R . .
C42 C 0.4737(6) 0.8523(6) 0.4616(3) 0.113(2) Uani 1 1 d . . .
H42A H 0.4530 0.9264 0.4744 0.170 Uiso 1 1 calc R . .
H42B H 0.3993 0.8317 0.4683 0.170 Uiso 1 1 calc R . .
H42C H 0.5169 0.8400 0.4096 0.170 Uiso 1 1 calc R . .
C43 C 0.7220(5) 0.8101(5) 0.5005(3) 0.0957(19) Uani 1 1 d . . .
H43A H 0.7786 0.7709 0.5311 0.144 Uiso 1 1 calc R . .
H43B H 0.7039 0.8849 0.5101 0.144 Uiso 1 1 calc R . .
H43C H 0.7586 0.7942 0.4477 0.144 Uiso 1 1 calc R . .
C44 C 0.6147(7) 0.6280(5) 0.4999(4) 0.115(2) Uani 1 1 d . . .
H44A H 0.6660 0.5864 0.5326 0.172 Uiso 1 1 calc R . .
H44B H 0.6584 0.6156 0.4480 0.172 Uiso 1 1 calc R . .
H44C H 0.5400 0.6079 0.5061 0.172 Uiso 1 1 calc R . .
C45 C 0.8400(9) 0.8692(8) 0.7562(6) 0.173(4) Uani 1 1 d . . .
H45A H 0.8239 0.8396 0.8062 0.208 Uiso 1 1 calc R . .
H45B H 0.9152 0.8220 0.7266 0.208 Uiso 1 1 calc R . .
C46 C 0.8536(15) 0.9666(11) 0.7624(9) 0.244(7) Uani 1 1 d . . .
H46A H 0.9405 0.9627 0.7483 0.293 Uiso 1 1 calc R . .
H46B H 0.8228 0.9929 0.8145 0.293 Uiso 1 1 calc R . .
C47 C 0.7866(12) 1.0355(8) 0.7138(11) 0.236(8) Uani 1 1 d . . .
H47A H 0.8419 1.0627 0.6757 0.283 Uiso 1 1 calc R . .
H47B H 0.7250 1.0952 0.7425 0.283 Uiso 1 1 calc R . .
C48 C 0.7262(9) 0.9730(6) 0.6772(5) 0.150(3) Uani 1 1 d . . .
H48A H 0.6395 1.0111 0.6798 0.180 Uiso 1 1 calc R . .
H48B H 0.7669 0.9569 0.6244 0.180 Uiso 1 1 calc R . .

loop_
_atom_site_aniso_label
_atom_site_aniso_U_11
_atom_site_aniso_U_22
_atom_site_aniso_U_33
_atom_site_aniso_U_23
_atom_site_aniso_U_13
_atom_site_aniso_U_12
Yb1 0.05195(13) 0.04501(12) 0.05522(13) 0.00112(8) -0.01995(9) -0.00633(8)
O1 0.104(3) 0.095(3) 0.133(3) 0.049(2) -0.067(3) -0.055(3)
Si1 0.0842(10) 0.0685(8) 0.0468(7) -0.0136(6) -0.0177(7) -0.0039(8)
Si2 0.0614(8) 0.0833(9) 0.0425(7) -0.0023(6) -0.0024(6) -0.0063(7)
N1 0.053(2) 0.0402(17) 0.0408(18) -0.0088(14) -0.0120(16) -0.0044(15)
N2 0.062(2) 0.0454(18) 0.0422(18) -0.0096(15) -0.0132(17) -0.0051(17)
N3 0.052(2) 0.054(2) 0.0415(19) -0.0040(15) -0.0105(16) -0.0060(17)
N4 0.048(2) 0.065(2) 0.045(2) 0.0015(17) -0.0062(17) -0.0055(18)
C1 0.069(3) 0.042(2) 0.041(2) 0.0004(18) -0.017(2) -0.005(2)
C2 0.070(3) 0.059(3) 0.046(2) -0.004(2) -0.012(2) -0.001(2)
C3 0.093(4) 0.070(3) 0.071(3) -0.022(3) -0.005(3) 0.013(3)
C4 0.141(7) 0.064(4) 0.093(5) -0.040(3) -0.016(4) 0.005(4)
C5 0.127(6) 0.058(3) 0.080(4) -0.020(3) -0.021(4) -0.026(3)
C6 0.091(4) 0.051(3) 0.053(3) -0.004(2) -0.017(3) -0.018(3)
C7 0.102(4) 0.071(3) 0.070(3) -0.008(3) -0.015(3) -0.044(3)
C8 0.152(7) 0.104(5) 0.116(5) 0.002(4) -0.012(5) -0.080(5)
C9 0.097(5) 0.112(5) 0.113(5) 0.009(4) -0.040(4) -0.037(4)
C10 0.058(3) 0.094(4) 0.075(4) -0.010(3) -0.003(3) -0.014(3)
C11 0.067(4) 0.182(8) 0.170(8) -0.066(7) -0.017(5) -0.002(5)
C12 0.152(7) 0.156(7) 0.128(6) 0.057(5) -0.039(6) -0.086(6)
C13 0.043(2) 0.044(2) 0.047(2) -0.0017(18) -0.0068(18) -0.0092(18)
C14 0.063(3) 0.053(2) 0.039(2) -0.0017(19) -0.013(2) -0.002(2)
C15 0.112(5) 0.061(3) 0.060(3) 0.008(2) -0.021(3) -0.023(3)
C16 0.163(7) 0.065(4) 0.061(4) 0.008(3) -0.024(4) -0.019(4)
C17 0.143(7) 0.083(5) 0.066(4) 0.002(3) -0.033(4) 0.026(5)
C18 0.086(4) 0.126(6) 0.076(4) -0.002(4) -0.037(3) 0.019(4)
C19 0.071(3) 0.086(4) 0.074(3) 0.006(3) -0.031(3) -0.004(3)
C20 0.239(11) 0.125(6) 0.055(4) 0.002(4) 0.015(5) -0.045(7)
C21 0.129(6) 0.168(7) 0.106(5) -0.056(5) -0.046(5) -0.032(6)
C22 0.135(6) 0.101(5) 0.101(5) -0.050(4) -0.034(4) 0.029(4)
C23 0.055(3) 0.068(3) 0.038(2) 0.000(2) -0.010(2) -0.006(2)
C24 0.063(3) 0.082(3) 0.044(2) 0.001(2) -0.010(2) -0.019(3)
C25 0.083(4) 0.121(5) 0.066(4) 0.005(3) 0.011(3) -0.029(4)
C26 0.091(5) 0.121(6) 0.086(5) -0.022(4) 0.023(4) -0.005(4)
C27 0.101(5) 0.085(4) 0.084(4) -0.020(3) 0.015(4) 0.002(4)
C28 0.076(3) 0.072(3) 0.052(3) -0.010(2) 0.000(3) 0.000(3)
C29 0.097(4) 0.058(3) 0.074(3) -0.006(3) 0.002(3) -0.010(3)
C30 0.158(7) 0.110(5) 0.140(7) 0.004(5) -0.053(6) -0.059(6)
C31 0.159(7) 0.068(4) 0.122(6) 0.014(4) 0.005(5) 0.003(4)
C32 0.078(4) 0.085(4) 0.061(3) 0.005(3) -0.007(3) -0.033(3)
C33 0.104(5) 0.096(4) 0.084(4) 0.016(3) -0.021(4) -0.021(4)
C34 0.122(6) 0.134(6) 0.178(8) -0.019(6) -0.029(6) -0.070(6)
C35 0.048(2) 0.045(2) 0.043(2) 0.0047(17) -0.0100(19) -0.0092(19)
C36 0.052(2) 0.064(3) 0.036(2) 0.0045(19) -0.0078(19) -0.013(2)
C37 0.068(3) 0.084(3) 0.060(3) 0.011(3) -0.025(3) -0.023(3)
C38 0.094(4) 0.121(5) 0.073(4) 0.011(3) -0.038(3) -0.052(4)
C39 0.090(5) 0.147(7) 0.102(5) 0.018(5) -0.063(4) -0.032(5)
C40 0.089(4) 0.109(5) 0.104(5) 0.006(4) -0.053(4) 0.008(4)
C41 0.072(3) 0.076(3) 0.069(3) -0.001(3) -0.031(3) -0.002(3)
C42 0.085(4) 0.189(7) 0.045(3) 0.018(4) -0.013(3) -0.011(5)
C43 0.076(4) 0.105(4) 0.082(4) 0.012(3) 0.008(3) -0.010(3)
C44 0.128(6) 0.113(5) 0.084(4) -0.040(4) 0.023(4) -0.032(5)
C45 0.168(9) 0.191(10) 0.235(11) 0.105(8) -0.135(8) -0.116(8)
C46 0.294(19) 0.192(13) 0.34(2) 0.039(13) -0.180(16) -0.143(14)
C47 0.187(12) 0.096(7) 0.45(2) 0.065(10) -0.092(14) -0.077(8)
C48 0.180(9) 0.110(6) 0.185(9) 0.077(6) -0.082(7) -0.059(6)

loop_
_atom_type_symbol
_atom_type_description
_atom_type_scat_dispersion_real
_atom_type_scat_dispersion_imag
_atom_type_scat_source
C C 0.0033 0.0016 'International Tables Vol C Tables 4.2.6.8 and 6.1.1.4'
H H 0.0000 0.0000 'International Tables Vol C Tables 4.2.6.8 and 6.1.1.4'
N N 0.0061 0.0033 'International Tables Vol C Tables 4.2.6.8 and 6.1.1.4'
O O 0.0106 0.0060 'International Tables Vol C Tables 4.2.6.8 and 6.1.1.4'
Si Si 0.0817 0.0704 'International Tables Vol C Tables 4.2.6.8 and 6.1.1.4'
Yb Yb -0.3850 5.5486 'International Tables Vol C Tables 4.2.6.8 and 6.1.1.4'

loop_
_geom_angle_atom_site_label_1
_geom_angle_atom_site_label_2
_geom_angle_atom_site_label_3
_geom_angle
_geom_angle_site_symmetry_1
_geom_angle_site_symmetry_3
_geom_angle_publ_flag
O1 Yb1 N3 114.66(13) . . ?
O1 Yb1 N1 118.65(13) . . ?
N3 Yb1 N1 126.69(12) . . ?
O1 Yb1 N2 97.19(13) . . ?
N3 Yb1 N2 117.29(11) . . ?
N1 Yb1 N2 55.84(10) . . ?
O1 Yb1 N4 104.13(13) . . ?
N3 Yb1 N4 56.28(11) . . ?
N1 Yb1 N4 109.22(11) . . ?
N2 Yb1 N4 158.40(12) . . ?
O1 Yb1 C35 114.67(12) . . ?
N3 Yb1 C35 28.28(11) . . ?
N1 Yb1 C35 119.14(11) . . ?
N2 Yb1 C35 140.30(12) . . ?
N4 Yb1 C35 28.24(11) . . ?
O1 Yb1 C13 107.89(12) . . ?
N3 Yb1 C13 128.97(11) . . ?
N1 Yb1 C13 27.98(10) . . ?
N2 Yb1 C13 28.03(10) . . ?
N4 Yb1 C13 136.31(11) . . ?
C35 Yb1 C13 137.39(11) . . ?
C48 O1 C45 106.8(6) . . ?
C48 O1 Yb1 127.3(5) . . ?
C45 O1 Yb1 125.8(4) . . ?
N2 Si1 C20 113.7(3) . . ?
N2 Si1 C22 106.4(2) . . ?
C20 Si1 C22 107.8(4) . . ?
N2 Si1 C21 112.7(3) . . ?
C20 Si1 C21 108.6(4) . . ?
C22 Si1 C21 107.3(4) . . ?
N4 Si2 C44 110.7(2) . . ?
N4 Si2 C42 116.9(2) . . ?
C44 Si2 C42 109.2(3) . . ?
N4 Si2 C43 106.6(2) . . ?
C44 Si2 C43 107.4(3) . . ?
C42 Si2 C43 105.4(3) . . ?
C13 N1 C1 121.3(3) . . ?
C13 N1 Yb1 93.1(2) . . ?
C1 N1 Yb1 143.1(3) . . ?
C13 N2 Si1 131.7(3) . . ?
C13 N2 Yb1 91.8(2) . . ?
Si1 N2 Yb1 136.49(18) . . ?
C35 N3 C23 122.7(4) . . ?
C35 N3 Yb1 93.2(2) . . ?
C23 N3 Yb1 143.2(3) . . ?
C35 N4 Si2 132.5(3) . . ?
C35 N4 Yb1 90.9(2) . . ?
Si2 N4 Yb1 136.64(19) . . ?
C2 C1 C6 121.0(4) . . ?
C2 C1 N1 120.1(4) . . ?
C6 C1 N1 118.7(4) . . ?
C3 C2 C1 118.1(5) . . ?
C3 C2 C10 120.3(5) . . ?
C1 C2 C10 121.4(4) . . ?
C4 C3 C2 121.5(6) . . ?
C3 C4 C5 120.8(5) . . ?
C4 C5 C6 120.7(6) . . ?
C5 C6 C1 117.9(5) . . ?
C5 C6 C7 120.4(5) . . ?
C1 C6 C7 121.7(4) . . ?
C6 C7 C9 111.3(5) . . ?
C6 C7 C8 114.1(5) . . ?
C9 C7 C8 111.0(5) . . ?
C11 C10 C2 114.5(5) . . ?
C11 C10 C12 113.1(6) . . ?
C2 C10 C12 108.3(5) . . ?
N1 C13 N2 118.6(4) . . ?
N1 C13 C14 120.4(3) . . ?
N2 C13 C14 121.1(3) . . ?
N1 C13 Yb1 58.9(2) . . ?
N2 C13 Yb1 60.2(2) . . ?
C14 C13 Yb1 171.9(3) . . ?
C19 C14 C15 118.2(5) . . ?
C19 C14 C13 120.3(4) . . ?
C15 C14 C13 121.6(4) . . ?
C14 C15 C16 120.3(6) . . ?
C17 C16 C15 119.8(7) . . ?
C18 C17 C16 120.8(7) . . ?
C17 C18 C19 119.4(7) . . ?
C14 C19 C18 121.5(6) . . ?
C24 C23 C28 120.5(4) . . ?
C24 C23 N3 121.3(4) . . ?
C28 C23 N3 118.0(4) . . ?
C25 C24 C23 118.4(5) . . ?
C25 C24 C32 120.6(5) . . ?
C23 C24 C32 120.9(4) . . ?
C26 C25 C24 121.0(6) . . ?
C25 C26 C27 120.6(6) . . ?
C26 C27 C28 120.9(6) . . ?
C27 C28 C23 118.6(5) . . ?
C27 C28 C29 120.1(5) . . ?
C23 C28 C29 121.2(4) . . ?
C28 C29 C30 110.3(5) . . ?
C28 C29 C31 113.5(5) . . ?
C30 C29 C31 109.7(6) . . ?
C24 C32 C33 111.4(4) . . ?
C24 C32 C34 112.7(5) . . ?
C33 C32 C34 110.5(5) . . ?
N4 C35 N3 118.7(4) . . ?
N4 C35 C36 119.9(4) . . ?
N3 C35 C36 121.4(4) . . ?
N4 C35 Yb1 60.9(2) . . ?
N3 C35 Yb1 58.5(2) . . ?
C36 C35 Yb1 170.5(3) . . ?
C37 C36 C41 118.4(4) . . ?
C37 C36 C35 118.9(4) . . ?
C41 C36 C35 122.6(4) . . ?
C36 C37 C38 121.3(5) . . ?
C39 C38 C37 119.4(6) . . ?
C40 C39 C38 119.9(6) . . ?
C39 C40 C41 120.5(6) . . ?
C36 C41 C40 120.5(6) . . ?
C46 C45 O1 108.5(9) . . ?
C45 C46 C47 108.5(11) . . ?
C46 C47 C48 106.9(8) . . ?
O1 C48 C47 103.9(8) . . ?

loop_
_geom_bond_atom_site_label_1
_geom_bond_atom_site_label_2
_geom_bond_distance
_geom_bond_site_symmetry_2
_geom_bond_publ_flag
Yb1 O1 2.376(4) . ?
Yb1 N3 2.399(3) . ?
Yb1 N1 2.415(3) . ?
Yb1 N2 2.444(3) . ?
Yb1 N4 2.453(4) . ?
Yb1 C35 2.807(4) . ?
Yb1 C13 2.815(4) . ?
O1 C48 1.411(7) . ?
O1 C45 1.416(8) . ?
Si1 N2 1.715(3) . ?
Si1 C20 1.853(7) . ?
Si1 C22 1.861(6) . ?
Si1 C21 1.877(7) . ?
Si2 N4 1.718(4) . ?
Si2 C44 1.865(6) . ?
Si2 C42 1.872(6) . ?
Si2 C43 1.874(6) . ?
N1 C13 1.323(5) . ?
N1 C1 1.425(5) . ?
N2 C13 1.324(5) . ?
N3 C35 1.332(5) . ?
N3 C23 1.421(5) . ?
N4 C35 1.329(5) . ?
C1 C2 1.400(7) . ?
C1 C6 1.409(6) . ?
C2 C3 1.395(6) . ?
C2 C10 1.511(7) . ?
C3 C4 1.352(9) . ?
C4 C5 1.378(9) . ?
C5 C6 1.400(7) . ?
C6 C7 1.496(8) . ?
C7 C9 1.524(8) . ?
C7 C8 1.529(7) . ?
C10 C11 1.509(8) . ?
C10 C12 1.548(9) . ?
C13 C14 1.510(6) . ?
C14 C19 1.367(7) . ?
C14 C15 1.376(7) . ?
C15 C16 1.394(8) . ?
C16 C17 1.356(10) . ?
C17 C18 1.350(10) . ?
C18 C19 1.383(8) . ?
C23 C24 1.405(6) . ?
C23 C28 1.416(7) . ?
C24 C25 1.397(7) . ?
C24 C32 1.505(7) . ?
C25 C26 1.372(9) . ?
C26 C27 1.376(9) . ?
C27 C28 1.392(8) . ?
C28 C29 1.506(8) . ?
C29 C30 1.528(9) . ?
C29 C31 1.541(8) . ?
C32 C33 1.521(8) . ?
C32 C34 1.526(8) . ?
C35 C36 1.500(6) . ?
C36 C37 1.372(6) . ?
C36 C41 1.374(6) . ?
C37 C38 1.386(7) . ?
C38 C39 1.367(9) . ?
C39 C40 1.364(9) . ?
C40 C41 1.381(8) . ?
C45 C46 1.350(12) . ?
C46 C47 1.408(16) . ?
C47 C48 1.475(14) . ?
